data_7013725
loop_
_publ_author_name
'Stupka, Gilles'
'Gremaud, Ludovic'
'Bernardinelli, G\'erald'
'Williams, Alan F.'

_publ_section_title
;
 Redox state switching of transition metals by deprotonation of the
 tridentate ligand 2,6-bis(imidazol-2-yl)pyridine.
;
_journal_issue 3
_journal_name_full 'Dalton transactions (Cambridge, England : 2003)'
_journal_page_first 407
_journal_page_last 412
_journal_paper_doi 10.1039/b313440g
_journal_year 2004
_chemical_formula_moiety '(C11 H9 N5)2 Mn (C F3 S O3)2'
_chemical_formula_sum 'C24 H18 F6 Mn N10 O6 S2'
_chemical_formula_weight 775.6
_space_group_IT_number 2
_symmetry_cell_setting triclinic
_symmetry_space_group_name_Hall '-P 1'
_symmetry_space_group_name_H-M 'P -1'
_audit_conform_dict_name cif_core.dic
_audit_conform_dict_version 2.0.1
_audit_creation_date 2000-03-15
_audit_creation_method from_xtal_archive_file_using_CIFIO
_audit_update_record 2003-10-10
_cell_angle_alpha 91.622(8)
_cell_angle_beta 105.895(8)
_cell_angle_gamma 91.002(8)
_cell_formula_units_Z 4
_cell_length_a 13.0151(9)
_cell_length_b 13.0414(9)
_cell_length_c 19.2351(14)
_cell_measurement_reflns_used 7998
_cell_measurement_temperature 200
_cell_measurement_theta_max 25.96
_cell_measurement_theta_min 2.2
_cell_volume 3137.7(4)
_computing_cell_refinement 'CELL (Stoe & Cie, 1999)'
_computing_data_collection 'EXPOSE (Stoe & Cie, 1999)'
_computing_data_reduction 'XRED (Stoe & Cie, 1999)'
_computing_molecular_graphics xtal_gx3
_computing_publication_material xtal_CIFIO
_computing_structure_refinement xtal_CRYLSQ
_computing_structure_solution SIR97
_diffrn_detector_area_resol_mean 6
_diffrn_measured_fraction_theta_full 1.0
_diffrn_measured_fraction_theta_max 1.0
_diffrn_measurement_device_type 'Stoe Ipds'
_diffrn_measurement_method \f
_diffrn_radiation_type MoK\a
_diffrn_radiation_wavelength .71073
_diffrn_reflns_av_R_equivalents .051
_diffrn_reflns_limit_h_max 15
_diffrn_reflns_limit_h_min -15
_diffrn_reflns_limit_k_max 15
_diffrn_reflns_limit_k_min -16
_diffrn_reflns_limit_l_max 23
_diffrn_reflns_limit_l_min -23
_diffrn_reflns_number 39439
_diffrn_reflns_theta_full 25.96
_diffrn_reflns_theta_max 25.96
_diffrn_standards_decay_% 0
_exptl_absorpt_coefficient_mu 0.646
_exptl_absorpt_correction_T_max .9451
_exptl_absorpt_correction_T_min .8305
_exptl_absorpt_correction_type numerical
_exptl_absorpt_process_details 'XRED; Stoe & Cie, 1999'
_exptl_crystal_colour colourless
_exptl_crystal_density_diffrn 1.642
_exptl_crystal_density_meas ?
_exptl_crystal_description prism
_exptl_crystal_size_max .40
_exptl_crystal_size_mid .12
_exptl_crystal_size_min .09
_refine_diff_density_max .645
_refine_diff_density_min -.416
_refine_ls_extinction_method none
_refine_ls_goodness_of_fit_ref 1.19(1)
_refine_ls_hydrogen_treatment noref
_refine_ls_number_parameters 907
_refine_ls_number_reflns 6460
_refine_ls_R_factor_gt .037
_refine_ls_shift/su_max .0004
_refine_ls_structure_factor_coef F
_refine_ls_weighting_details \w=1/[\s^2^(Fo)+0.0001(Fo^2^)]
_refine_ls_weighting_scheme calc
_refine_ls_wR_factor_ref .037
_reflns_number_gt 6027
_reflns_number_total 11429
_reflns_threshold_expression 'refl observed if Fo > 3.99 \s(Fo)'
_cod_data_source_file b313440g.txt
_cod_data_source_block GILE
_cod_depositor_comments
;
The following automatic conversions were performed:

'_exptl_crystal_density_meas' value 'not_measured' was changed to '?'
- the value is perceived as not measured.

Automatic conversion script
Id: cif_fix_values 3008 2015-01-20 13:52:24Z robertas 
;
_cod_original_cell_volume 3137.7(5)
_cod_database_code 7013725

loop_
_symmetry_equiv_pos_as_xyz
+x,+y,+z
-x,-y,-z

loop_
_atom_site_label
_atom_site_fract_x
_atom_site_fract_y
_atom_site_fract_z
_atom_site_U_iso_or_equiv
_atom_site_occupancy
_atom_site_adp_type
Mn1 .13079(6) .27084(5) .25704(4) .0320(4) 1.00000 Uani
Mn2 .62439(6) .24568(5) .24824(4) .0313(4) 1.00000 Uani
N1a .1637(3) .3833(3) .35348(17) .0293(17) 1.00000 Uani
N2a .2121(3) .4128(3) .22991(17) .0326(18) 1.00000 Uani
N3a .2736(3) .5715(3) .2563(2) .040(2) 1.00000 Uani
N4a .0624(3) .2022(3) .34317(18) .0354(18) 1.00000 Uani
N5a .0417(4) .2099(3) .4530(2) .042(2) 1.00000 Uani
C1a .2100(4) .4749(3) .3500(3) .031(3) 1.00000 Uani
C2a .2318(4) .5466(4) .4085(3) .041(3) 1.00000 Uani
C3a .2023(4) .5197(4) .4694(3) .044(3) 1.00000 Uani
C4a .1541(4) .4253(4) .4734(3) .040(3) 1.00000 Uani
C5a .1345(4) .3586(3) .4129(3) .032(3) 1.00000 Uani
C6a .2331(4) .4873(3) .2805(3) .030(3) 1.00000 Uani
C7a .2406(4) .4509(4) .1714(3) .042(3) 1.00000 Uani
C8a .2778(4) .5497(4) .1871(3) .042(3) 1.00000 Uani
C9a .0811(4) .2582(3) .4044(3) .032(3) 1.00000 Uani
C10a .0095(4) .1148(4) .3537(3) .045(3) 1.00000 Uani
C11a -.0033(5) .1184(4) .4220(3) .049(3) 1.00000 Uani
N1b .0863(3) .1336(3) .18033(17) .0295(17) 1.00000 Uani
N2b -.0214(3) .3063(3) .17385(17) .0334(18) 1.00000 Uani
N3b -.1487(4) .2604(3) .0759(2) .039(3) 1.00000 Uani
N4b .2607(3) .1527(3) .29072(18) .0373(19) 1.00000 Uani
N5b .3147(4) -.0051(3) .2813(3) .044(3) 1.00000 Uani
C1b -.0064(4) .1330(3) .1274(2) .031(3) 1.00000 Uani
C2b -.0414(4) .0466(4) .0826(3) .036(3) 1.00000 Uani
C3b .0217(4) -.0389(3) .0928(3) .037(3) 1.00000 Uani
C4b .1168(4) -.0390(3) .1475(3) .036(3) 1.00000 Uani
C5b .1458(4) .0497(3) .1902(2) .030(3) 1.00000 Uani
C6b -.0601(4) .2311(3) .1258(3) .030(3) 1.00000 Uani
C7b -.0879(4) .3872(3) .1531(3) .042(3) 1.00000 Uani
C8b -.1670(4) .3603(4) .0928(3) .045(3) 1.00000 Uani
C9b .2420(4) .0645(3) .2525(3) .034(3) 1.00000 Uani
C10b .3510(4) .1366(4) .3465(3) .049(3) 1.00000 Uani
C11b .3846(4) .0397(4) .3413(3) .052(3) 1.00000 Uani
N1c .6605(3) .1472(3) .34652(16) .0294(17) 1.00000 Uani
N2c .5537(3) .3207(3) .33301(18) .0349(19) 1.00000 Uani
N3c .5390(4) .3304(3) .4440(2) .043(3) 1.00000 Uani
N4c .7062(3) .1050(3) .22244(17) .0321(18) 1.00000 Uani
N5c .7700(4) -.0473(3) .2508(2) .038(2) 1.00000 Uani
C1c .7081(4) .0576(3) .3443(2) .031(3) 1.00000 Uani
C2c .7339(4) -.0059(4) .4034(3) .044(3) 1.00000 Uani
C3c .7053(5) .0272(4) .4655(3) .049(3) 1.00000 Uani
C4c .6562(4) .1189(4) .4676(3) .045(3) 1.00000 Uani
C5c .6330(4) .1783(3) .4061(2) .031(3) 1.00000 Uani
C6c .5777(4) .2751(3) .3959(3) .033(3) 1.00000 Uani
C7c .5000(5) .4071(4) .3416(3) .047(3) 1.00000 Uani
C8c .4892(5) .4141(4) .4097(3) .050(3) 1.00000 Uani
C9c .7302(4) .0377(3) .2741(3) .030(3) 1.00000 Uani
C10c .7337(4) .0610(4) .1643(3) .040(3) 1.00000 Uani
C11c .7721(4) -.0343(4) .1811(3) .041(3) 1.00000 Uani
N1d .5829(3) .3803(3) .17584(17) .0285(17) 1.00000 Uani
N2d .7590(3) .3665(3) .28354(18) .0350(18) 1.00000 Uani
N3d .8175(4) .5247(3) .2802(2) .039(2) 1.00000 Uani
N4d .4705(3) .2055(3) .16564(17) .0337(18) 1.00000 Uani
N5d .3422(4) .2473(3) .0702(2) .038(3) 1.00000 Uani
C1d .4901(4) .3779(3) .1238(2) .031(3) 1.00000 Uani
C2d .4557(4) .4624(3) .0813(3) .036(3) 1.00000 Uani
C3d .5214(4) .5507(3) .0948(3) .036(3) 1.00000 Uani
C4d .6172(4) .5530(3) .1492(3) .035(3) 1.00000 Uani
C5d .6448(4) .4660(3) .1888(2) .029(3) 1.00000 Uani
C6d .7414(4) .4534(3) .2500(3) .033(3) 1.00000 Uani
C7d .8527(4) .3824(4) .3386(3) .041(3) 1.00000 Uani
C8d .8889(4) .4807(4) .3367(3) .046(3) 1.00000 Uani
C9d .4332(4) .2794(3) .1191(3) .032(3) 1.00000 Uani
C10d .3987(4) .1238(4) .1437(3) .041(3) 1.00000 Uani
C11d .3195(4) .1486(4) .0846(3) .044(3) 1.00000 Uani
S1e .14585(10) .32445(8) -.08766(6) .0354(6) 1.00000 Uani
O1e .2210(3) .3859(3) -.03239(16) .0510(17) 1.00000 Uani
O2e .1598(3) .2162(3) -.07967(17) .0477(18) 1.00000 Uani
O3e .1288(3) .3609(3) -.15890(16) .0554(19) 1.00000 Uani
C1e .0190(5) .3449(4) -.0679(3) .053(3) 1.00000 Uani
F1e .0252(4) .3139(3) -.0011(2) .102(3) 1.00000 Uani
F2e -.0590(3) .2908(3) -.1129(3) .090(3) 1.00000 Uani
F3e -.0071(3) .4423(3) -.07064(19) .075(2) 1.00000 Uani
S1f .34748(10) .82487(8) .08626(6) .0355(6) 1.00000 Uani
O1f .2729(3) .8819(3) .03241(15) .0484(17) 1.00000 Uani
O2f .3336(3) .7160(3) .07514(17) .0466(17) 1.00000 Uani
O3f .3637(3) .8637(3) .15842(16) .0572(19) 1.00000 Uani
C1f .4746(5) .8500(4) .0668(3) .051(3) 1.00000 Uani
F1f .4709(4) .8157(3) .0007(3) .100(3) 1.00000 Uani
F2f .5528(3) .8022(3) .1123(3) .089(3) 1.00000 Uani
F3f .5003(3) .9492(3) .0714(2) .080(3) 1.00000 Uani
S1g -.04515(10) .77844(8) .36316(6) .0373(6) 1.00000 Uani
O1g -.1365(3) .7545(3) .30279(16) .0486(17) 1.00000 Uani
O2g -.0459(3) .8782(3) .39537(17) .0534(19) 1.00000 Uani
O3g -.0163(3) .6978(3) .41447(15) .0486(18) 1.00000 Uani
C1g .0664(5) .7855(5) .3229(3) .059(4) 1.00000 Uani
F1g .0793(3) .6967(3) .29229(16) .080(3) 1.00000 Uani
F2g .0498(4) .8557(3) .2737(2) .099(3) 1.00000 Uani
F3g .1559(3) .8099(3) .3730(3) .097(3) 1.00000 Uani
S1h .46822(11) .75420(9) .37328(7) .0438(7) 1.00000 Uani
O1h .5082(3) .8394(3) .42131(18) .063(3) 1.00000 Uani
O2h .4585(3) .6610(3) .40884(18) .059(2) 1.00000 Uani
O3h .3753(3) .7717(3) .31383(17) .057(2) 1.00000 Uani
C1h .5735(6) .7296(5) .3295(4) .068(4) 1.00000 Uani
F1h .5930(4) .8093(3) .29535(18) .093(3) 1.00000 Uani
F2h .6636(4) .7072(4) .3785(3) .118(4) 1.00000 Uani
F3h .5465(4) .6513(3) .2832(3) .107(3) 1.00000 Uani
H03a .289(4) .633(4) .280(3) .05000 1.00000 Uiso
H05a .042(4) .229(4) .496(3) .05000 1.00000 Uiso
H2a .27010 .62125 .40452 .05000 1.00000 Uiso
H3a .21721 .57485 .51585 .05000 1.00000 Uiso
H4a .13173 .40371 .52276 .05000 1.00000 Uiso
H7a .23296 .40844 .11996 .05000 1.00000 Uiso
H8a .30484 .60097 .15113 .05000 1.00000 Uiso
H10a -.01589 .05032 .31418 .05000 1.00000 Uiso
H11a -.04137 .05882 .44701 .05000 1.00000 Uiso
H03b -.186(4) .221(4) .041(3) .05000 1.00000 Uiso
H05b .314(4) -.067(4) .262(3) .05000 1.00000 Uiso
H2b -.11807 .04727 .04000 .05000 1.00000 Uiso
H3b -.00349 -.10806 .05761 .05000 1.00000 Uiso
H4b .16706 -.10659 .15673 .05000 1.00000 Uiso
H7b -.07834 .46283 .18139 .05000 1.00000 Uiso
H8b -.23171 .40821 .06273 .05000 1.00000 Uiso
H10b .39130 .19364 .38909 .05000 1.00000 Uiso
H11b .45373 .00341 .37766 .05000 1.00000 Uiso
H03c .536(5) .310(4) .480(3) .05000 1.00000 Uiso
H05c .787(4) -.101(4) .275(3) .05000 1.00000 Uiso
H2c .77551 -.07825 .40087 .05000 1.00000 Uiso
H3c .72146 -.02266 .51240 .05000 1.00000 Uiso
H4c .63383 .14559 .51625 .05000 1.00000 Uiso
H7c .47063 .46351 .29923 .05000 1.00000 Uiso
H8c .44794 .47420 .43251 .05000 1.00000 Uiso
H10c .72475 .09704 .11217 .05000 1.00000 Uiso
H11c .80093 -.08905 .14631 .05000 1.00000 Uiso
H03d .814(5) .580(4) .269(3) .05000 1.00000 Uiso
H05d .302(4) .281(4) .040(3) .05000 1.00000 Uiso
H2d .37949 .45925 .03878 .05000 1.00000 Uiso
H3d .49768 .61807 .06193 .05000 1.00000 Uiso
H4d .66850 .62306 .16017 .05000 1.00000 Uiso
H7d .89189 .32469 .37744 .05000 1.00000 Uiso
H8d .96101 .51747 .37326 .05000 1.00000 Uiso
H10d .40546 .04934 .17001 .05000 1.00000 Uiso
H11d .25291 .09891 .05499 .05000 1.00000 Uiso

loop_
_atom_site_aniso_label
_atom_site_aniso_U_11
_atom_site_aniso_U_22
_atom_site_aniso_U_33
_atom_site_aniso_U_12
_atom_site_aniso_U_13
_atom_site_aniso_U_23
Mn1 .0385(5) .0272(4) .0327(4) -.0033(4) .0147(3) -.0036(3)
Mn2 .0363(5) .0259(4) .0346(4) .0042(3) .0138(3) .0059(3)
N1a .032(3) .0250(17) .0323(19) -.0019(16) .0109(16) -.0015(14)
N2a .037(3) .0302(18) .0355(19) -.0026(16) .0182(16) .0002(15)
N3a .043(3) .0274(19) .052(3) -.0025(18) .0204(19) .0017(16)
N4a .042(3) .0307(18) .037(2) -.0029(17) .0174(17) .0017(15)
N5a .050(3) .044(3) .034(2) -.008(2) .0151(19) .0070(17)
C1a .028(3) .031(3) .036(3) -.001(2) .0133(19) -.0004(17)
C2a .041(4) .035(3) .048(3) -.006(3) .014(3) -.007(2)
C3a .051(4) .048(3) .036(3) -.012(3) .015(3) -.013(2)
C4a .047(4) .044(3) .030(3) -.008(3) .013(3) -.0044(19)
C5a .028(3) .033(3) .035(3) .002(2) .0094(19) .0052(18)
C6a .028(3) .024(3) .041(3) .0008(19) .0145(19) .0016(18)
C7a .044(4) .051(3) .040(3) -.002(3) .024(3) .003(2)
C8a .046(4) .043(3) .045(3) .003(3) .024(3) .010(2)
C9a .034(3) .032(3) .032(3) -.001(2) .0134(19) .0058(18)
C10a .055(4) .033(3) .051(3) -.014(3) .021(3) -.000(2)
C11a .057(4) .042(3) .052(3) -.012(3) .022(3) .008(3)
N1b .035(3) .0261(18) .0299(18) -.0003(17) .0137(17) .0018(14)
N2b .041(3) .0260(18) .038(2) .0022(17) .0193(17) .0011(15)
N3b .044(3) .037(3) .038(3) .0031(19) .0120(19) .0010(16)
N4b .036(3) .035(2) .042(3) -.0037(18) .0126(18) -.0041(16)
N5b .042(3) .032(2) .057(3) .002(2) .008(2) .0032(18)
C1b .040(3) .029(3) .029(3) -.000(2) .018(2) .0026(17)
C2b .038(3) .036(3) .035(3) -.005(3) .014(2) -.0033(18)
C3b .048(4) .028(3) .039(3) -.005(3) .018(3) -.0072(18)
C4b .043(4) .027(3) .041(3) .001(2) .019(3) .0006(18)
C5b .036(3) .025(3) .036(3) .002(2) .018(2) .0040(17)
C6b .026(3) .034(3) .034(3) -.000(2) .013(2) .0015(18)
C7b .054(4) .029(3) .049(3) .008(3) .023(3) .006(2)
C8b .045(4) .043(3) .049(3) .013(3) .016(3) .010(3)
C9b .034(3) .031(3) .040(3) .003(3) .015(3) .0043(19)
C10b .035(4) .050(3) .055(3) -.001(3) .002(3) -.005(3)
C11b .032(4) .056(4) .059(4) .001(3) -.005(3) .009(3)
N1c .033(3) .0262(18) .0308(18) .0005(16) .0126(16) .0021(14)
N2c .036(3) .0330(19) .039(3) .0072(17) .0146(17) .0014(16)
N3c .042(3) .052(3) .036(3) .004(3) .013(2) -.0066(19)
N4c .036(3) .0295(18) .0347(19) .0055(16) .0159(16) .0051(15)
N5c .044(3) .0255(19) .048(3) .0070(18) .0206(19) .0037(16)
C1c .034(3) .030(3) .033(3) .000(2) .0126(19) .0054(17)
C2c .045(4) .046(3) .046(3) .011(3) .018(3) .015(3)
C3c .053(4) .055(3) .042(3) .013(3) .018(3) .018(3)
C4c .050(4) .055(3) .034(3) .005(3) .017(3) .002(3)
C5c .029(3) .036(3) .030(3) .001(2) .0087(18) -.0015(18)
C6c .030(3) .038(3) .031(3) -.001(3) .0108(19) -.0068(19)
C7c .047(4) .037(3) .059(4) .014(3) .017(3) -.004(3)
C8c .046(4) .047(3) .056(4) .015(3) .014(3) -.007(3)
C9c .025(3) .024(3) .044(3) .0029(19) .014(2) .0016(18)
C10c .047(4) .041(3) .040(3) .002(3) .025(3) .000(2)
C11c .042(4) .044(3) .042(3) .001(3) .020(3) -.005(2)
N1d .032(3) .0235(17) .0313(18) .0033(16) .0098(16) .0028(14)
N2d .035(3) .0294(18) .042(2) .0018(17) .0128(18) .0047(15)
N3d .041(3) .0279(19) .049(3) .002(2) .0126(19) .0006(18)
N4d .041(3) .0259(18) .0363(19) .0019(17) .0144(17) .0017(15)
N5d .034(3) .041(3) .037(3) .0010(19) .0059(18) -.0011(17)
C1d .037(3) .032(3) .028(3) .002(2) .016(2) .0006(17)
C2d .043(4) .035(3) .035(3) .012(3) .016(3) .0087(18)
C3d .044(4) .030(3) .039(3) .007(3) .017(3) .0086(18)
C4d .041(4) .029(3) .039(3) .004(2) .019(3) .0047(18)
C5d .031(3) .027(3) .034(3) .0055(19) .0145(19) .0016(17)
C6d .037(3) .027(3) .038(3) -.003(2) .017(3) -.0007(18)
C7d .038(4) .042(3) .042(3) .006(3) .007(3) .007(2)
C8d .041(4) .045(3) .048(3) -.003(3) .007(3) -.003(3)
C9d .037(3) .030(3) .031(3) .002(2) .014(2) -.0018(18)
C10d .046(4) .031(3) .048(3) -.007(3) .018(3) -.005(2)
C11d .048(4) .041(3) .044(3) -.012(3) .013(3) -.007(3)
S1e .0371(8) .0353(6) .0364(6) -.0004(6) .0145(5) -.0001(5)
O1e .046(3) .0478(18) .0497(19) -.0066(16) -.0020(16) -.0003(15)
O2e .046(3) .0373(17) .064(2) .0075(16) .0217(17) .0012(14)
O3e .067(3) .067(3) .0347(17) -.0009(19) .0177(16) .0064(15)
C1e .053(4) .041(3) .074(4) .007(3) .032(3) .003(3)
F1e .125(4) .116(3) .103(3) .025(3) .091(3) .037(3)
F2e .037(3) .066(2) .161(4) -.0065(17) .018(3) -.007(3)
F3e .071(3) .0445(17) .123(3) .0176(16) .049(2) .0007(16)
S1f .0367(8) .0361(6) .0353(6) .0026(6) .0124(5) .0032(5)
O1f .047(3) .0476(18) .0437(18) .0078(16) -.0004(16) .0069(14)
O2f .041(3) .0387(17) .065(2) .0010(15) .0220(16) .0049(14)
O3f .067(3) .069(3) .0364(18) .0092(19) .0158(17) -.0036(15)
C1f .047(4) .037(3) .072(4) .000(3) .024(3) -.002(3)
F1f .115(4) .106(3) .114(3) -.016(3) .092(3) -.022(3)
F2f .040(3) .065(2) .158(4) .0065(17) .019(3) .010(3)
F3f .075(3) .0468(18) .134(3) -.0130(17) .053(3) .0041(17)
S1g .0483(9) .0328(6) .0358(6) .0048(6) .0193(6) .0054(5)
O1g .050(3) .0464(18) .0479(19) .0033(16) .0111(16) .0061(14)
O2g .073(3) .0340(17) .057(2) .0069(17) .0235(18) -.0012(14)
O3g .070(3) .0377(17) .0427(18) .0098(16) .0218(16) .0116(14)
C1g .055(5) .069(4) .061(4) .007(3) .027(3) .008(3)
F1g .085(3) .103(3) .063(2) .040(3) .0366(18) .0001(18)
F2g .122(4) .105(3) .098(3) .016(3) .074(3) .051(3)
F3g .044(3) .135(4) .112(3) -.013(3) .024(3) -.003(3)
S1h .0517(9) .0410(7) .0458(7) -.0006(6) .0254(7) .0019(6)
O1h .071(3) .057(3) .062(3) -.0050(19) .0219(19) -.0165(17)
O2h .069(3) .0500(19) .064(3) -.0057(18) .0270(19) .0152(16)
O3h .061(3) .051(2) .058(3) .0017(18) .0133(19) .0030(16)
C1h .078(6) .065(4) .076(4) -.008(4) .047(4) -.006(4)
F1h .110(4) .104(3) .084(3) -.039(3) .059(3) .0058(19)
F2h .064(3) .162(4) .141(4) .036(3) .049(3) .029(3)
F3h .148(4) .085(3) .121(3) -.009(3) .094(3) -.038(3)

loop_
_atom_type_symbol
_atom_type_scat_source
_atom_type_scat_dispersion_real
_atom_type_scat_dispersion_imag
C Int._Tables_Vol_IV_Tables_2.2B_and_2.3.1 .002 .002
H Int._Tables_Vol_IV_Tables_2.2B_and_2.3.1 0 0
N Int._Tables_Vol_IV_Tables_2.2B_and_2.3.1 .004 .003
O Int._Tables_Vol_IV_Tables_2.2B_and_2.3.1 .008 .006
S Int._Tables_Vol_IV_Tables_2.2B_and_2.3.1 .11 .124
F Int._Tables_Vol_IV_Tables_2.2B_and_2.3.1 .014 .01
Mn Int._Tables_Vol_IV_Tables_2.2B_and_2.3.1 .295 .729

loop_
_geom_angle_atom_site_label_1
_geom_angle_atom_site_label_2
_geom_angle_atom_site_label_3
_geom_angle_site_symmetry_1
_geom_angle_site_symmetry_2
_geom_angle_site_symmetry_3
_geom_angle
N1a Mn1 N2a . . . 71.77(12)
N1a Mn1 N4a . . . 71.49(12)
N1a Mn1 N1b . . . 165.92(13)
N1a Mn1 N2b . . . 111.33(12)
N1a Mn1 N4b . . . 103.93(11)
N2a Mn1 N4a . . . 143.17(12)
N2a Mn1 N1b . . . 122.18(13)
N2a Mn1 N2b . . . 90.87(12)
N2a Mn1 N4b . . . 106.12(13)
N4a Mn1 N1b . . . 94.64(12)
N4a Mn1 N2b . . . 99.90(14)
N4a Mn1 N4b . . . 85.26(14)
N1b Mn1 N2b . . . 72.63(12)
N1b Mn1 N4b . . . 71.65(11)
N2b Mn1 N4b . . . 144.21(12)
N1c Mn2 N2c . . . 71.52(12)
N1c Mn2 N4c . . . 72.25(13)
N1c Mn2 N1d . . . 162.30(12)
N1c Mn2 N2d . . . 100.53(11)
N1c Mn2 N4d . . . 114.59(12)
N2c Mn2 N4c . . . 143.56(13)
N2c Mn2 N1d . . . 91.90(13)
N2c Mn2 N2d . . . 86.36(13)
N2c Mn2 N4d . . . 97.58(13)
N4c Mn2 N1d . . . 124.54(13)
N4c Mn2 N2d . . . 103.99(13)
N4c Mn2 N4d . . . 93.82(12)
N1d Mn2 N2d . . . 71.47(11)
N1d Mn2 N4d . . . 72.77(12)
N2d Mn2 N4d . . . 144.13(12)
Mn1 N1a C1a . . . 119.5(3)
Mn1 N1a C5a . . . 119.9(3)
C1a N1a C5a . . . 120.5(4)
Mn1 N2a C6a . . . 115.2(3)
Mn1 N2a C7a . . . 138.2(3)
C6a N2a C7a . . . 106.4(4)
C6a N3a C8a . . . 107.9(4)
C6a N3a H03a . . . 126(4)
C8a N3a H03a . . . 125(4)
Mn1 N4a C9a . . . 114.7(3)
Mn1 N4a C10a . . . 139.1(3)
C9a N4a C10a . . . 106.1(4)
C9a N5a C11a . . . 107.8(4)
C9a N5a H05a . . . 130(4)
C11a N5a H05a . . . 122(4)
N1a C1a C2a . . . 121.3(4)
N1a C1a C6a . . . 111.8(4)
C2a C1a C6a . . . 126.9(4)
C1a C2a C3a . . . 117.5(4)
C2a C3a C4a . . . 121.6(4)
C3a C4a C5a . . . 117.4(5)
N1a C5a C4a . . . 121.6(4)
N1a C5a C9a . . . 111.8(4)
C4a C5a C9a . . . 126.5(5)
N2a C6a N3a . . . 110.3(4)
N2a C6a C1a . . . 121.6(4)
N3a C6a C1a . . . 128.1(4)
N2a C7a C8a . . . 109.4(4)
N3a C8a C7a . . . 106.1(5)
N4a C9a N5a . . . 110.6(4)
N4a C9a C5a . . . 121.9(4)
N5a C9a C5a . . . 127.5(4)
N4a C10a C11a . . . 109.4(4)
N5a C11a C10a . . . 106.1(5)
Mn1 N1b C1b . . . 119.1(3)
Mn1 N1b C5b . . . 121.0(3)
C1b N1b C5b . . . 119.7(3)
Mn1 N2b C6b . . . 114.7(3)
Mn1 N2b C7b . . . 139.4(3)
C6b N2b C7b . . . 105.8(4)
C6b N3b C8b . . . 107.5(4)
C6b N3b H03b . . . 124(3)
C8b N3b H03b . . . 129(3)
Mn1 N4b C9b . . . 115.1(3)
Mn1 N4b C10b . . . 139.3(3)
C9b N4b C10b . . . 104.9(4)
C9b N5b C11b . . . 107.7(4)
C9b N5b H05b . . . 123(3)
C11b N5b H05b . . . 129(3)
N1b C1b C2b . . . 121.1(4)
N1b C1b C6b . . . 111.5(4)
C2b C1b C6b . . . 127.5(4)
C1b C2b C3b . . . 118.5(4)
C2b C3b C4b . . . 120.7(4)
C3b C4b C5b . . . 117.4(4)
N1b C5b C4b . . . 122.6(4)
N1b C5b C9b . . . 111.4(4)
C4b C5b C9b . . . 125.9(4)
N2b C6b N3b . . . 110.9(4)
N2b C6b C1b . . . 121.9(4)
N3b C6b C1b . . . 127.2(4)
N2b C7b C8b . . . 110.1(4)
N3b C8b C7b . . . 105.8(4)
N4b C9b N5b . . . 111.4(4)
N4b C9b C5b . . . 120.7(4)
N5b C9b C5b . . . 127.8(4)
N4b C10b C11b . . . 110.0(4)
N5b C11b C10b . . . 106.1(4)
Mn2 N1c C1c . . . 119.3(3)
Mn2 N1c C5c . . . 120.1(3)
C1c N1c C5c . . . 120.6(4)
Mn2 N2c C6c . . . 114.3(3)
Mn2 N2c C7c . . . 138.6(4)
C6c N2c C7c . . . 106.7(4)
C6c N3c C8c . . . 108.0(4)
C6c N3c H03c . . . 123(4)
C8c N3c H03c . . . 128(4)
Mn2 N4c C9c . . . 115.3(3)
Mn2 N4c C10c . . . 138.5(3)
C9c N4c C10c . . . 105.9(4)
C9c N5c C11c . . . 108.4(4)
C9c N5c H05c . . . 125(4)
C11c N5c H05c . . . 126(4)
N1c C1c C2c . . . 122.0(4)
N1c C1c C9c . . . 111.9(4)
C2c C1c C9c . . . 126.0(4)
C1c C2c C3c . . . 117.0(5)
C2c C3c C4c . . . 120.9(5)
C3c C4c C5c . . . 118.7(5)
N1c C5c C4c . . . 120.7(4)
N1c C5c C6c . . . 111.7(4)
C4c C5c C6c . . . 127.6(5)
N2c C6c N3c . . . 109.5(4)
N2c C6c C5c . . . 121.9(4)
N3c C6c C5c . . . 128.5(4)
N2c C7c C8c . . . 110.1(4)
N3c C8c C7c . . . 105.7(5)
N4c C9c N5c . . . 110.4(4)
N4c C9c C1c . . . 121.2(4)
N5c C9c C1c . . . 128.3(4)
N4c C10c C11c . . . 109.7(4)
N5c C11c C10c . . . 105.6(4)
Mn2 N1d C1d . . . 119.1(3)
Mn2 N1d C5d . . . 120.6(3)
C1d N1d C5d . . . 119.9(4)
Mn2 N2d C6d . . . 115.3(3)
Mn2 N2d C7d . . . 138.1(3)
C6d N2d C7d . . . 105.9(4)
C6d N3d C8d . . . 107.4(4)
C6d N3d H03d . . . 123(4)
C8d N3d H03d . . . 129(4)
Mn2 N4d C9d . . . 114.6(3)
Mn2 N4d C10d . . . 140.0(3)
C9d N4d C10d . . . 105.3(4)
C9d N5d C11d . . . 108.4(4)
C9d N5d H05d . . . 128(4)
C11d N5d H05d . . . 123(4)
N1d C1d C2d . . . 121.7(4)
N1d C1d C9d . . . 111.8(4)
C2d C1d C9d . . . 126.4(4)
C1d C2d C3d . . . 117.8(4)
C2d C3d C4d . . . 120.3(4)
C3d C4d C5d . . . 118.1(4)
N1d C5d C4d . . . 122.2(4)
N1d C5d C6d . . . 111.1(4)
C4d C5d C6d . . . 126.7(4)
N2d C6d N3d . . . 111.5(4)
N2d C6d C5d . . . 121.1(4)
N3d C6d C5d . . . 127.4(4)
N2d C7d C8d . . . 108.8(4)
N3d C8d C7d . . . 106.3(4)
N4d C9d N5d . . . 110.4(4)
N4d C9d C1d . . . 121.5(4)
N5d C9d C1d . . . 128.1(4)
N4d C10d C11d . . . 110.1(4)
N5d C11d C10d . . . 105.8(4)
O1e S1e O2e . . . 113.46(17)
O1e S1e O3e . . . 114.4(2)
O1e S1e C1e . . . 103.6(3)
O2e S1e O3e . . . 116.4(2)
O2e S1e C1e . . . 103.2(3)
O3e S1e C1e . . . 103.6(3)
S1e C1e F1e . . . 109.3(4)
S1e C1e F2e . . . 111.4(4)
S1e C1e F3e . . . 112.5(4)
F1e C1e F2e . . . 107.2(5)
F1e C1e F3e . . . 107.8(5)
F2e C1e F3e . . . 108.5(4)
O1f S1f O2f . . . 113.56(17)
O1f S1f O3f . . . 114.3(2)
O1f S1f C1f . . . 103.3(3)
O2f S1f O3f . . . 116.5(2)
O2f S1f C1f . . . 102.8(3)
O3f S1f C1f . . . 104.2(3)
S1f C1f F1f . . . 110.4(4)
S1f C1f F2f . . . 110.9(4)
S1f C1f F3f . . . 112.2(4)
F1f C1f F2f . . . 107.2(5)
F1f C1f F3f . . . 107.8(5)
F2f C1f F3f . . . 108.0(4)
O1g S1g O2g . . . 114.13(19)
O1g S1g O3g . . . 114.73(19)
O1g S1g C1g . . . 104.1(3)
O2g S1g O3g . . . 114.27(18)
O2g S1g C1g . . . 104.0(3)
O3g S1g C1g . . . 103.8(3)
S1g C1g F1g . . . 111.1(5)
S1g C1g F2g . . . 110.3(5)
S1g C1g F3g . . . 110.2(5)
F1g C1g F2g . . . 108.7(5)
F1g C1g F3g . . . 108.0(5)
F2g C1g F3g . . . 108.4(5)
O1h S1h O2h . . . 114.0(2)
O1h S1h O3h . . . 116.3(2)
O1h S1h C1h . . . 104.2(3)
O2h S1h O3h . . . 112.4(2)
O2h S1h C1h . . . 104.2(3)
O3h S1h C1h . . . 103.9(3)
S1h C1h F1h . . . 111.5(5)
S1h C1h F2h . . . 110.2(5)
S1h C1h F3h . . . 110.5(5)
F1h C1h F2h . . . 107.9(6)
F1h C1h F3h . . . 108.7(6)
F2h C1h F3h . . . 107.9(6)

loop_
_geom_bond_atom_site_label_1
_geom_bond_atom_site_label_2
_geom_bond_site_symmetry_1
_geom_bond_site_symmetry_2
_geom_bond_distance
Mn1 N1a . . 2.272(3)
Mn1 N2a . . 2.260(4)
Mn1 N4a . . 2.281(4)
Mn1 N1b . . 2.250(3)
Mn1 N2b . . 2.244(4)
Mn1 N4b . . 2.281(4)
Mn2 N1c . . 2.262(4)
Mn2 N2c . . 2.286(4)
Mn2 N4c . . 2.247(4)
Mn2 N1d . . 2.252(3)
Mn2 N2d . . 2.281(4)
Mn2 N4d . . 2.233(4)
N1a C1a . . 1.341(5)
N1a C5a . . 1.344(6)
N2a C6a . . 1.325(5)
N2a C7a . . 1.380(6)
N3a C6a . . 1.358(6)
N3a C8a . . 1.369(7)
N3a H03a . . .90(5)
N4a C9a . . 1.329(5)
N4a C10a . . 1.370(6)
N5a C9a . . 1.349(6)
N5a C11a . . 1.367(6)
N5a H05a . . .85(5)
C1a C2a . . 1.406(6)
C1a C6a . . 1.461(7)
C2a C3a . . 1.381(7)
C3a C4a . . 1.386(7)
C4a C5a . . 1.397(6)
C5a C9a . . 1.455(6)
C7a C8a . . 1.364(6)
C10a C11a . . 1.368(8)
N1b C1b . . 1.349(5)
N1b C5b . . 1.339(5)
N2b C6b . . 1.323(5)
N2b C7b . . 1.374(6)
N3b C6b . . 1.352(6)
N3b C8b . . 1.375(6)
N3b H03b . . .86(5)
N4b C9b . . 1.329(5)
N4b C10b . . 1.382(6)
N5b C9b . . 1.341(6)
N5b C11b . . 1.367(6)
N5b H05b . . .88(5)
C1b C2b . . 1.389(6)
C1b C6b . . 1.465(6)
C2b C3b . . 1.383(6)
C3b C4b . . 1.387(6)
C4b C5b . . 1.384(6)
C5b C9b . . 1.482(6)
C7b C8b . . 1.356(6)
C10b C11b . . 1.354(7)
N1c C1c . . 1.338(5)
N1c C5c . . 1.346(6)
N2c C6c . . 1.324(6)
N2c C7c . . 1.367(6)
N3c C6c . . 1.364(7)
N3c C8c . . 1.370(6)
N3c H03c . . .76(6)
N4c C9c . . 1.321(5)
N4c C10c . . 1.378(6)
N5c C9c . . 1.348(6)
N5c C11c . . 1.364(7)
N5c H05c . . .84(5)
C1c C2c . . 1.395(6)
C1c C9c . . 1.472(7)
C2c C3c . . 1.403(8)
C3c C4c . . 1.371(7)
C4c C5c . . 1.397(6)
C5c C6c . . 1.456(6)
C7c C8c . . 1.355(8)
C10c C11c . . 1.362(7)
N1d C1d . . 1.341(5)
N1d C5d . . 1.343(5)
N2d C6d . . 1.312(5)
N2d C7d . . 1.386(5)
N3d C6d . . 1.344(6)
N3d C8d . . 1.368(6)
N3d H03d . . .76(5)
N4d C9d . . 1.340(5)
N4d C10d . . 1.382(6)
N5d C9d . . 1.347(6)
N5d C11d . . 1.369(6)
N5d H05d . . .81(5)
C1d C2d . . 1.396(6)
C1d C9d . . 1.459(6)
C2d C3d . . 1.397(6)
C3d C4d . . 1.390(6)
C4d C5d . . 1.382(6)
C5d C6d . . 1.484(6)
C7d C8d . . 1.363(7)
C10d C11d . . 1.359(6)
S1e O1e . . 1.444(3)
S1e O2e . . 1.434(3)
S1e O3e . . 1.424(4)
S1e C1e . . 1.815(7)
C1e F1e . . 1.340(7)
C1e F2e . . 1.318(6)
C1e F3e . . 1.319(6)
S1f O1f . . 1.444(3)
S1f O2f . . 1.431(3)
S1f O3f . . 1.422(4)
S1f C1f . . 1.819(7)
C1f F1f . . 1.325(7)
C1f F2f . . 1.325(6)
C1f F3f . . 1.325(6)
S1g O1g . . 1.439(3)
S1g O2g . . 1.427(4)
S1g O3g . . 1.445(3)
S1g C1g . . 1.825(7)
C1g F1g . . 1.318(7)
C1g F2g . . 1.313(7)
C1g F3g . . 1.319(7)
S1h O1h . . 1.420(4)
S1h O2h . . 1.431(4)
S1h O3h . . 1.445(4)
S1h C1h . . 1.823(9)
C1h F1h . . 1.303(8)
C1h F2h . . 1.330(8)
C1h F3h . . 1.313(7)

loop_
_geom_hbond_atom_site_label_D
_geom_hbond_atom_site_label_H
_geom_hbond_atom_site_label_A
_geom_hbond_site_symmetry_D
_geom_hbond_site_symmetry_H
_geom_hbond_site_symmetry_A
_geom_hbond_distance_DH
_geom_hbond_distance_HA
_geom_hbond_distance_DA
_geom_hbond_angle_DHA
N3a H03a O3h . . . 0.90(4) 2.11(4) 2.951(4) 157(4)
N5a H05a O3g . . 2_566 0.85(5) 2.06(5) 2.890(5) 165(4)
N3b H03b O1f . . 2_565 0.86(4) 2.01(4) 2.868(4) 175(4)
N5b H05b O3f . . 1_545 0.88(5) 2.42(5) 3.091(5) 134(4)
N5b H05b O3h . . 1_545 0.88(5) 2.40(5) 3.065(5) 133(4)
N3c H03c O2h . . 2_666 0.76(5) 2.14(5) 2.821(5) 150(5)
N5c H05c O1g . . 1_645 0.84(4) 2.16(5) 2.958(4) 157(4)
N3d H03d O1g . . 1_655 0.76(5) 2.37(4) 3.042(4) 147(4)
N5d H05d O1e . . . 0.81(4) 2.07(4) 2.871(4) 170(5)

loop_
_geom_torsion_atom_site_label_1
_geom_torsion_atom_site_label_2
_geom_torsion_atom_site_label_3
_geom_torsion_atom_site_label_4
_geom_torsion_site_symmetry_1
_geom_torsion_site_symmetry_2
_geom_torsion_site_symmetry_3
_geom_torsion_site_symmetry_4
_geom_torsion
N2a Mn1 N1a C1a . . . . 1.3(3)
N2a Mn1 N1a C5a . . . . 179.8(4)
N4a Mn1 N1a C1a . . . . -176.0(4)
N4a Mn1 N1a C5a . . . . 2.5(3)
N1b Mn1 N1a C1a . . . . 173.8(5)
N1b Mn1 N1a C5a . . . . -7.7(7)
N2b Mn1 N1a C1a . . . . -82.3(4)
N2b Mn1 N1a C5a . . . . 96.2(3)
N4b Mn1 N1a C1a . . . . 103.9(3)
N4b Mn1 N1a C5a . . . . -77.5(3)
N1a Mn1 N2a C6a . . . . -2.2(3)
N1a Mn1 N2a C7a . . . . -175.3(5)
N4a Mn1 N2a C6a . . . . 2.1(4)
N4a Mn1 N2a C7a . . . . -171.0(4)
N1b Mn1 N2a C6a . . . . 179.9(3)
N1b Mn1 N2a C7a . . . . 6.8(5)
N2b Mn1 N2a C6a . . . . 110.0(3)
N2b Mn1 N2a C7a . . . . -63.1(5)
N4b Mn1 N2a C6a . . . . -101.9(3)
N4b Mn1 N2a C7a . . . . 85.0(5)
N1a Mn1 N4a C9a . . . . -3.3(3)
N1a Mn1 N4a C10a . . . . -179.2(5)
N2a Mn1 N4a C9a . . . . -7.6(4)
N2a Mn1 N4a C10a . . . . 176.4(4)
N1b Mn1 N4a C9a . . . . 174.2(3)
N1b Mn1 N4a C10a . . . . -1.7(5)
N2b Mn1 N4a C9a . . . . -112.6(3)
N2b Mn1 N4a C10a . . . . 71.4(5)
N4b Mn1 N4a C9a . . . . 103.1(3)
N4b Mn1 N4a C10a . . . . -72.8(5)
N1a Mn1 N1b C1b . . . . 104.6(6)
N1a Mn1 N1b C5b . . . . -69.7(7)
N2a Mn1 N1b C1b . . . . -83.8(4)
N2a Mn1 N1b C5b . . . . 101.9(4)
N4a Mn1 N1b C1b . . . . 94.9(4)
N4a Mn1 N1b C5b . . . . -79.4(4)
N2b Mn1 N1b C1b . . . . -4.0(4)
N2b Mn1 N1b C5b . . . . -178.4(4)
N4b Mn1 N1b C1b . . . . 178.4(4)
N4b Mn1 N1b C5b . . . . 4.0(4)
N1a Mn1 N2b C6b . . . . -163.6(4)
N1a Mn1 N2b C7b . . . . 21.4(6)
N2a Mn1 N2b C6b . . . . 125.7(4)
N2a Mn1 N2b C7b . . . . -49.3(6)
N4a Mn1 N2b C6b . . . . -89.7(4)
N4a Mn1 N2b C7b . . . . 95.3(6)
N1b Mn1 N2b C6b . . . . 2.1(4)
N1b Mn1 N2b C7b . . . . -172.9(6)
N4b Mn1 N2b C6b . . . . 6.0(5)
N4b Mn1 N2b C7b . . . . -169.1(5)
N1a Mn1 N4b C9b . . . . 162.3(4)
N1a Mn1 N4b C10b . . . . -6.2(6)
N2a Mn1 N4b C9b . . . . -123.0(4)
N2a Mn1 N4b C10b . . . . 68.5(6)
N4a Mn1 N4b C9b . . . . 92.7(4)
N4a Mn1 N4b C10b . . . . -75.8(6)
N1b Mn1 N4b C9b . . . . -3.7(4)
N1b Mn1 N4b C10b . . . . -172.2(6)
N2b Mn1 N4b C9b . . . . -7.6(5)
N2b Mn1 N4b C10b . . . . -176.1(5)
N2c Mn2 N1c C1c . . . . 175.0(4)
N2c Mn2 N1c C5c . . . . -4.1(3)
N4c Mn2 N1c C1c . . . . -1.0(3)
N4c Mn2 N1c C5c . . . . 179.8(4)
N1d Mn2 N1c C1c . . . . -163.8(4)
N1d Mn2 N1c C5c . . . . 17.1(6)
N2d Mn2 N1c C1c . . . . -102.5(3)
N2d Mn2 N1c C5c . . . . 78.4(4)
N4d Mn2 N1c C1c . . . . 85.0(4)
N4d Mn2 N1c C5c . . . . -94.1(3)
N1c Mn2 N2c C6c . . . . 5.7(3)
N1c Mn2 N2c C7c . . . . 177.7(5)
N4c Mn2 N2c C6c . . . . 12.1(4)
N4c Mn2 N2c C7c . . . . -175.9(4)
N1d Mn2 N2c C6c . . . . -168.0(3)
N1d Mn2 N2c C7c . . . . 4.0(5)
N2d Mn2 N2c C6c . . . . -96.7(3)
N2d Mn2 N2c C7c . . . . 75.3(5)
N4d Mn2 N2c C6c . . . . 119.2(3)
N4d Mn2 N2c C7c . . . . -68.8(5)
N1c Mn2 N4c C9c . . . . 1.8(3)
N1c Mn2 N4c C10c . . . . 175.3(5)
N2c Mn2 N4c C9c . . . . -4.6(4)
N2c Mn2 N4c C10c . . . . 168.9(4)
N1d Mn2 N4c C9c . . . . 175.5(3)
N1d Mn2 N4c C10c . . . . -11.0(5)
N2d Mn2 N4c C9c . . . . 98.6(3)
N2d Mn2 N4c C10c . . . . -87.9(5)
N4d Mn2 N4c C9c . . . . -112.8(3)
N4d Mn2 N4c C10c . . . . 60.7(5)
N1c Mn2 N1d C1d . . . . -113.7(5)
N1c Mn2 N1d C5d . . . . 59.8(6)
N2c Mn2 N1d C1d . . . . -93.6(4)
N2c Mn2 N1d C5d . . . . 79.9(4)
N4c Mn2 N1d C1d . . . . 86.4(4)
N4c Mn2 N1d C5d . . . . -100.1(4)
N2d Mn2 N1d C1d . . . . -179.1(4)
N2d Mn2 N1d C5d . . . . -5.6(4)
N4d Mn2 N1d C1d . . . . 3.8(4)
N4d Mn2 N1d C5d . . . . 177.2(4)
N1c Mn2 N2d C6d . . . . -158.0(4)
N1c Mn2 N2d C7d . . . . 10.8(5)
N2c Mn2 N2d C6d . . . . -87.6(4)
N2c Mn2 N2d C7d . . . . 81.2(5)
N4c Mn2 N2d C6d . . . . 127.8(4)
N4c Mn2 N2d C7d . . . . -63.4(5)
N1d Mn2 N2d C6d . . . . 5.7(4)
N1d Mn2 N2d C7d . . . . 174.4(5)
N4d Mn2 N2d C6d . . . . 10.3(5)
N4d Mn2 N2d C7d . . . . 179.1(5)
N1c Mn2 N4d C9d . . . . 161.2(3)
N1c Mn2 N4d C10d . . . . -22.1(6)
N2c Mn2 N4d C9d . . . . 88.1(4)
N2c Mn2 N4d C10d . . . . -95.2(5)
N4c Mn2 N4d C9d . . . . -126.6(4)
N4c Mn2 N4d C10d . . . . 50.1(6)
N1d Mn2 N4d C9d . . . . -1.5(4)
N1d Mn2 N4d C10d . . . . 175.2(6)
N2d Mn2 N4d C9d . . . . -6.2(5)
N2d Mn2 N4d C10d . . . . 170.5(5)
Mn1 N1a C1a C2a . . . . -179.9(3)
Mn1 N1a C1a C6a . . . . -.2(5)
C5a N1a C1a C2a . . . . 1.5(6)
C5a N1a C1a C6a . . . . -178.7(4)
Mn1 N1a C5a C4a . . . . 179.5(4)
Mn1 N1a C5a C9a . . . . -1.4(5)
C1a N1a C5a C4a . . . . -2.0(6)
C1a N1a C5a C9a . . . . 177.2(4)
Mn1 N2a C6a N3a . . . . -175.0(3)
Mn1 N2a C6a C1a . . . . 3.1(5)
C7a N2a C6a N3a . . . . .2(5)
C7a N2a C6a C1a . . . . 178.3(4)
Mn1 N2a C7a C8a . . . . 172.7(4)
C6a N2a C7a C8a . . . . -.8(5)
C8a N3a C6a N2a . . . . .4(5)
C8a N3a C6a C1a . . . . -177.6(5)
H03a N3a C6a N2a . . . . 175(4)
H03a N3a C6a C1a . . . . -3(4)
C6a N3a C8a C7a . . . . -.9(5)
H03a N3a C8a C7a . . . . -175(4)
Mn1 N4a C9a N5a . . . . -177.5(3)
Mn1 N4a C9a C5a . . . . 4.1(5)
C10a N4a C9a N5a . . . . -.3(5)
C10a N4a C9a C5a . . . . -178.7(4)
Mn1 N4a C10a C11a . . . . 175.9(4)
C9a N4a C10a C11a . . . . -.2(5)
C11a N5a C9a N4a . . . . .6(5)
C11a N5a C9a C5a . . . . 178.9(5)
H05a N5a C9a N4a . . . . -179(4)
H05a N5a C9a C5a . . . . -1(5)
C9a N5a C11a C10a . . . . -.7(6)
H05a N5a C11a C10a . . . . 179(4)
N1a C1a C2a C3a . . . . -.9(7)
C6a C1a C2a C3a . . . . 179.4(5)
N1a C1a C6a N2a . . . . -2.0(6)
N1a C1a C6a N3a . . . . 175.8(4)
C2a C1a C6a N2a . . . . 177.7(5)
C2a C1a C6a N3a . . . . -4.5(7)
C1a C2a C3a C4a . . . . .8(7)
C2a C3a C4a C5a . . . . -1.2(7)
C3a C4a C5a N1a . . . . 1.7(7)
C3a C4a C5a C9a . . . . -177.2(5)
N1a C5a C9a N4a . . . . -1.9(6)
N1a C5a C9a N5a . . . . 180.0(4)
C4a C5a C9a N4a . . . . 177.2(5)
C4a C5a C9a N5a . . . . -1.0(7)
N2a C7a C8a N3a . . . . 1.0(6)
N4a C10a C11a N5a . . . . .6(6)
Mn1 N1b C1b C2b . . . . -174.5(4)
Mn1 N1b C1b C6b . . . . 5.0(5)
C5b N1b C1b C2b . . . . -.1(7)
C5b N1b C1b C6b . . . . 179.4(4)
Mn1 N1b C5b C4b . . . . 175.0(4)
Mn1 N1b C5b C9b . . . . -3.5(6)
C1b N1b C5b C4b . . . . .7(7)
C1b N1b C5b C9b . . . . -177.8(4)
Mn1 N2b C6b N3b . . . . -177.2(4)
Mn1 N2b C6b C1b . . . . -.3(6)
C7b N2b C6b N3b . . . . -.5(6)
C7b N2b C6b C1b . . . . 176.3(5)
Mn1 N2b C7b C8b . . . . 175.7(4)
C6b N2b C7b C8b . . . . .4(6)
C8b N3b C6b N2b . . . . .5(6)
C8b N3b C6b C1b . . . . -176.2(5)
H03b N3b C6b N2b . . . . -178(5)
H03b N3b C6b C1b . . . . 6(5)
C6b N3b C8b C7b . . . . -.2(6)
H03b N3b C8b C7b . . . . 178(5)
Mn1 N4b C9b N5b . . . . -172.1(4)
Mn1 N4b C9b C5b . . . . 3.5(6)
C10b N4b C9b N5b . . . . .2(6)
C10b N4b C9b C5b . . . . 175.8(5)
Mn1 N4b C10b C11b . . . . 168.9(4)
C9b N4b C10b C11b . . . . -.3(6)
C11b N5b C9b N4b . . . . .0(6)
C11b N5b C9b C5b . . . . -175.2(5)
H05b N5b C9b N4b . . . . -179(5)
H05b N5b C9b C5b . . . . 5(5)
C9b N5b C11b C10b . . . . -.2(6)
H05b N5b C11b C10b . . . . 179(5)
N1b C1b C2b C3b . . . . -.9(7)
C6b C1b C2b C3b . . . . 179.7(5)
N1b C1b C6b N2b . . . . -3.0(7)
N1b C1b C6b N3b . . . . 173.3(5)
C2b C1b C6b N2b . . . . 176.4(5)
C2b C1b C6b N3b . . . . -7.3(8)
C1b C2b C3b C4b . . . . 1.3(8)
C2b C3b C4b C5b . . . . -.8(8)
C3b C4b C5b N1b . . . . -.2(7)
C3b C4b C5b C9b . . . . 178.0(5)
N1b C5b C9b N4b . . . . -.2(7)
N1b C5b C9b N5b . . . . 174.7(5)
C4b C5b C9b N4b . . . . -178.6(5)
C4b C5b C9b N5b . . . . -3.7(9)
N2b C7b C8b N3b . . . . -.1(6)
N4b C10b C11b N5b . . . . .3(7)
Mn2 N1c C1c C2c . . . . 179.1(4)
Mn2 N1c C1c C9c . . . . .2(5)
C5c N1c C1c C2c . . . . -1.8(6)
C5c N1c C1c C9c . . . . 179.3(4)
Mn2 N1c C5c C4c . . . . -179.1(4)
Mn2 N1c C5c C6c . . . . 2.0(5)
C1c N1c C5c C4c . . . . 1.8(6)
C1c N1c C5c C6c . . . . -177.2(4)
Mn2 N2c C6c N3c . . . . 175.2(3)
Mn2 N2c C6c C5c . . . . -7.3(5)
C7c N2c C6c N3c . . . . .8(5)
C7c N2c C6c C5c . . . . 178.2(4)
Mn2 N2c C7c C8c . . . . -173.4(4)
C6c N2c C7c C8c . . . . -1.0(6)
C8c N3c C6c N2c . . . . -.3(5)
C8c N3c C6c C5c . . . . -177.5(5)
H03c N3c C6c N2c . . . . 168(5)
H03c N3c C6c C5c . . . . -9(5)
C6c N3c C8c C7c . . . . -.3(6)
H03c N3c C8c C7c . . . . -168(5)
Mn2 N4c C9c N5c . . . . 174.6(3)
Mn2 N4c C9c C1c . . . . -2.5(5)
C10c N4c C9c N5c . . . . -1.0(5)
C10c N4c C9c C1c . . . . -178.0(4)
Mn2 N4c C10c C11c . . . . -172.5(4)
C9c N4c C10c C11c . . . . 1.4(5)
C11c N5c C9c N4c . . . . .2(5)
C11c N5c C9c C1c . . . . 177.0(4)
H05c N5c C9c N4c . . . . -176(4)
H05c N5c C9c C1c . . . . 0(4)
C9c N5c C11c C10c . . . . .7(5)
H05c N5c C11c C10c . . . . 177(4)
N1c C1c C2c C3c . . . . 1.5(7)
C9c C1c C2c C3c . . . . -179.8(4)
N1c C1c C9c N4c . . . . 1.6(6)
N1c C1c C9c N5c . . . . -174.9(4)
C2c C1c C9c N4c . . . . -177.3(4)
C2c C1c C9c N5c . . . . 6.3(7)
C1c C2c C3c C4c . . . . -1.2(7)
C2c C3c C4c C5c . . . . 1.2(7)
C3c C4c C5c N1c . . . . -1.5(7)
C3c C4c C5c C6c . . . . 177.3(5)
N1c C5c C6c N2c . . . . 3.7(6)
N1c C5c C6c N3c . . . . -179.3(4)
C4c C5c C6c N2c . . . . -175.1(5)
C4c C5c C6c N3c . . . . 1.9(8)
N2c C7c C8c N3c . . . . .8(6)
N4c C10c C11c N5c . . . . -1.3(5)
Mn2 N1d C1d C2d . . . . 174.4(4)
Mn2 N1d C1d C9d . . . . -5.0(5)
C5d N1d C1d C2d . . . . .8(7)
C5d N1d C1d C9d . . . . -178.5(4)
Mn2 N1d C5d C4d . . . . -174.6(4)
Mn2 N1d C5d C6d . . . . 4.6(5)
C1d N1d C5d C4d . . . . -1.2(7)
C1d N1d C5d C6d . . . . 178.0(4)
Mn2 N2d C6d N3d . . . . 171.8(4)
Mn2 N2d C6d C5d . . . . -5.7(6)
C7d N2d C6d N3d . . . . -.4(6)
C7d N2d C6d C5d . . . . -177.9(5)
Mn2 N2d C7d C8d . . . . -169.0(4)
C6d N2d C7d C8d . . . . .4(6)
C8d N3d C6d N2d . . . . .2(6)
C8d N3d C6d C5d . . . . 177.5(5)
H03d N3d C6d N2d . . . . -173(5)
H03d N3d C6d C5d . . . . 5(6)
C6d N3d C8d C7d . . . . .1(6)
H03d N3d C8d C7d . . . . 172(6)
Mn2 N4d C9d N5d . . . . 178.2(3)
Mn2 N4d C9d C1d . . . . -.5(6)
C10d N4d C9d N5d . . . . .4(6)
C10d N4d C9d C1d . . . . -178.3(5)
Mn2 N4d C10d C11d . . . . -176.8(4)
C9d N4d C10d C11d . . . . .0(6)
C11d N5d C9d N4d . . . . -.7(6)
C11d N5d C9d C1d . . . . 177.9(5)
H05d N5d C9d N4d . . . . 173(5)
H05d N5d C9d C1d . . . . -8(6)
C9d N5d C11d C10d . . . . .7(6)
H05d N5d C11d C10d . . . . -173(5)
N1d C1d C2d C3d . . . . .0(7)
C9d C1d C2d C3d . . . . 179.3(5)
N1d C1d C9d N4d . . . . 3.6(7)
N1d C1d C9d N5d . . . . -174.8(5)
C2d C1d C9d N4d . . . . -175.7(5)
C2d C1d C9d N5d . . . . 5.8(8)
C1d C2d C3d C4d . . . . -.5(7)
C2d C3d C4d C5d . . . . .1(7)
C3d C4d C5d N1d . . . . .7(7)
C3d C4d C5d C6d . . . . -178.4(5)
N1d C5d C6d N2d . . . . .9(7)
N1d C5d C6d N3d . . . . -176.2(5)
C4d C5d C6d N2d . . . . -179.9(5)
C4d C5d C6d N3d . . . . 3.0(8)
N2d C7d C8d N3d . . . . -.3(6)
N4d C10d C11d N5d . . . . -.5(6)
O1e S1e C1e F1e . . . . -59.8(4)
O1e S1e C1e F2e . . . . -178.1(4)
O1e S1e C1e F3e . . . . 59.8(4)
O2e S1e C1e F1e . . . . 58.7(4)
O2e S1e C1e F2e . . . . -59.6(4)
O2e S1e C1e F3e . . . . 178.4(4)
O3e S1e C1e F1e . . . . -179.5(4)
O3e S1e C1e F2e . . . . 62.2(4)
O3e S1e C1e F3e . . . . -59.9(4)
O1f S1f C1f F1f . . . . -61.2(4)
O1f S1f C1f F2f . . . . -179.9(4)
O1f S1f C1f F3f . . . . 59.1(4)
O2f S1f C1f F1f . . . . 57.1(4)
O2f S1f C1f F2f . . . . -61.6(4)
O2f S1f C1f F3f . . . . 177.5(4)
O3f S1f C1f F1f . . . . 179.1(4)
O3f S1f C1f F2f . . . . 60.3(4)
O3f S1f C1f F3f . . . . -60.6(4)
O1g S1g C1g F1g . . . . -61.9(4)
O1g S1g C1g F2g . . . . 58.7(4)
O1g S1g C1g F3g . . . . 178.4(4)
O2g S1g C1g F1g . . . . 178.3(4)
O2g S1g C1g F2g . . . . -61.1(4)
O2g S1g C1g F3g . . . . 58.5(5)
O3g S1g C1g F1g . . . . 58.5(4)
O3g S1g C1g F2g . . . . 179.1(4)
O3g S1g C1g F3g . . . . -61.3(5)
O1h S1h C1h F1h . . . . -59.2(5)
O1h S1h C1h F2h . . . . 60.6(5)
O1h S1h C1h F3h . . . . 179.8(4)
O2h S1h C1h F1h . . . . -179.0(4)
O2h S1h C1h F2h . . . . -59.2(5)
O2h S1h C1h F3h . . . . 60.1(5)
O3h S1h C1h F1h . . . . 63.1(5)
O3h S1h C1h F2h . . . . -177.1(4)
O3h S1h C1h F3h . . . . -57.9(5)
